data_2201165
loop_
_publ_author_name
'Li, Wei'
'Tong, Ming-Liang'
'Chen, Xiao-Ming'
'Yuan, Ji-Xin'
'Hu, Mao-Lin'

_publ_section_title
;
 Bis(3-amino-2-chloropyridine-\k<i>N</i>)silver(I) perchlorate
;
_journal_issue 5
_journal_name_full 'Acta Crystallographica Section E'
_journal_page_first m203
_journal_page_last m205
_journal_paper_doi 10.1107/S1600536802006396
_journal_volume 58
_journal_year 2002
_chemical_formula_iupac '[Ag (C5 H5 Cl N2)2] Cl O4'
_chemical_formula_moiety 'C10 H10 Cl2 N4 Ag 1+, Cl O4 1-'
_chemical_formula_sum 'C10 H10 Ag Cl3 N4 O4'
_chemical_formula_weight 464.44
_chemical_name_systematic
;
Bis(3-amino-2-chloropyridine-\kN)silver(I) perchlorate
;
_space_group_IT_number 14
_symmetry_cell_setting monoclinic
_symmetry_space_group_name_Hall '-P 2ybc'
_symmetry_space_group_name_H-M 'P 1 21/c 1'
_atom_sites_solution_hydrogens geom
_atom_sites_solution_primary direct
_atom_sites_solution_secondary difmap
_audit_creation_method SHELXL-97
_cell_angle_alpha 90.00
_cell_angle_beta 107.720(10)
_cell_angle_gamma 90.00
_cell_formula_units_Z 4
_cell_length_a 7.777(2)
_cell_length_b 26.904(8)
_cell_length_c 7.600(2)
_cell_measurement_reflns_used 25
_cell_measurement_temperature 298(2)
_cell_measurement_theta_max 15
_cell_measurement_theta_min 7
_cell_volume 1514.7(7)
_computing_cell_refinement XSCANS
_computing_data_collection 'XSCANS (Siemens, 1990)'
_computing_data_reduction XSCANS
_computing_molecular_graphics 'ORTEPII (Johnson, 1976)'
_computing_publication_material SHELXL97
_computing_structure_refinement 'SHELXL97 (Sheldrick, 1997)'
_computing_structure_solution 'SHELXS97 (Sheldrick, 1997)'
_diffrn_ambient_temperature 298(2)
_diffrn_measured_fraction_theta_full 0.979
_diffrn_measured_fraction_theta_max 0.979
_diffrn_measurement_device_type 'Siemens R3m four-circle'
_diffrn_measurement_method \w
_diffrn_radiation_monochromator graphite
_diffrn_radiation_source 'fine-focus sealed tube'
_diffrn_radiation_type MoK\a
_diffrn_radiation_wavelength 0.71073
_diffrn_reflns_av_R_equivalents 0.024
_diffrn_reflns_av_sigmaI/netI 0.055
_diffrn_reflns_limit_h_max 9
_diffrn_reflns_limit_h_min -10
_diffrn_reflns_limit_k_max 0
_diffrn_reflns_limit_k_min -34
_diffrn_reflns_limit_l_max 9
_diffrn_reflns_limit_l_min 0
_diffrn_reflns_number 3723
_diffrn_reflns_theta_full 27.50
_diffrn_reflns_theta_max 27.5
_diffrn_reflns_theta_min 2.8
_diffrn_standards_decay_% 0
_diffrn_standards_interval_count 150
_diffrn_standards_number 2
_exptl_absorpt_coefficient_mu 1.881
_exptl_absorpt_correction_T_max 0.613
_exptl_absorpt_correction_T_min 0.494
_exptl_absorpt_correction_type '\y scan'
_exptl_absorpt_process_details '(North et al., 1968)'
_exptl_crystal_colour colorless
_exptl_crystal_density_diffrn 2.037
_exptl_crystal_density_method 'not measured'
_exptl_crystal_description block
_exptl_crystal_F_000 912
_exptl_crystal_size_max 0.38
_exptl_crystal_size_mid 0.30
_exptl_crystal_size_min 0.26
_refine_diff_density_max 0.424
_refine_diff_density_min -0.434
_refine_ls_extinction_coef 0.0021(4)
_refine_ls_extinction_expression Fc^*^=kFc[1+0.001xFc^2^\l^3^/sin(2\q)]^-1/4^
_refine_ls_extinction_method SHELXL97
_refine_ls_goodness_of_fit_ref 1.006
_refine_ls_hydrogen_treatment mixed
_refine_ls_matrix_type full
_refine_ls_number_parameters 216
_refine_ls_number_reflns 3472
_refine_ls_number_restraints 6
_refine_ls_restrained_S_all 1.006
_refine_ls_R_factor_all 0.0826
_refine_ls_R_factor_gt 0.0425
_refine_ls_shift/su_max <0.001
_refine_ls_shift/su_mean 0.000
_refine_ls_structure_factor_coef Fsqd
_refine_ls_weighting_details 'calc w = 1/[\s^2^(Fo^2^)+(0.0387P)^2^] where P = (Fo^2^+2Fc^2^)/3'
_refine_ls_weighting_scheme calc
_refine_ls_wR_factor_gt 0.0803
_refine_ls_wR_factor_ref 0.0932
_reflns_number_gt 2251
_reflns_number_total 3472
_reflns_threshold_expression I>2\s(I)
_cod_data_source_file ob6124.cif
_cod_data_source_block I
_cod_depositor_comments
;
The following automatic conversions were performed:
'_symmetry_cell_setting' value 'Monoclinic' changed to 'monoclinic'
according to '/home/saulius/struct/CIF-dictionaries/cif_core.dic'
dictionary named 'cif_core.dic' version 2.4.1 from 2010-06-29.

Automatic conversion script
Id: cif_fix_enum 1527 2010-12-29 10:47:43Z saulius 

The following automatic conversions were performed:

'_symmetry_cell_setting' value 'Monoclinic' changed to 'monoclinic'
according to /home/saulius/struct/CIF-dictionaries/cif_core.dic
dictionary named 'cif_core.dic' version 2.4.1 from 2010-06-29.

Automatic conversion script
Id: cif_fix_values 1715 2011-07-08 13:25:40Z adriana 
;
_cod_original_sg_symbol_H-M 'P 21/c'
_cod_database_code 2201165
_cod_database_fobs_code 2201165

loop_
_symmetry_equiv_pos_as_xyz
'x, y, z'
'-x, y+1/2, -z+1/2'
'-x, -y, -z'
'x, -y-1/2, z-1/2'

loop_
_atom_site_label
_atom_site_fract_x
_atom_site_fract_y
_atom_site_fract_z
_atom_site_U_iso_or_equiv
_atom_site_adp_type
_atom_site_calc_flag
_atom_site_refinement_flags
_atom_site_occupancy
_atom_site_disorder_assembly
_atom_site_disorder_group
_atom_site_type_symbol
Ag1 0.37799(5) 0.347139(13) 0.73581(6) 0.04964(15) Uani d . 1 . . Ag
Cl1 0.58803(16) 0.24775(5) 0.94521(18) 0.0552(3) Uani d . 1 . . Cl
N1 0.2817(5) 0.26995(13) 0.6987(5) 0.0376(9) Uani d . 1 . . N
N2 0.4274(7) 0.14677(16) 0.8916(7) 0.0543(11) Uani d D 1 . . N
C1 0.1211(6) 0.25929(17) 0.5762(6) 0.0421(11) Uani d . 1 . . C
H1 0.0486 0.2849 0.5117 0.051 Uiso calc R 1 . . H
C2 0.0623(6) 0.21079(18) 0.5449(7) 0.0476(12) Uani d . 1 . . C
H2 -0.0458 0.2037 0.4543 0.057 Uiso calc R 1 . . H
C3 0.1626(6) 0.17327(17) 0.6468(7) 0.0458(12) Uani d . 1 . . C
H3 0.1202 0.1408 0.6291 0.055 Uiso calc R 1 . . H
C4 0.3270(6) 0.18333(16) 0.7764(6) 0.0400(10) Uani d . 1 . . C
C5 0.3791(6) 0.23243(17) 0.7916(6) 0.0372(10) Uani d . 1 . . C
Cl2 0.71420(17) 0.37370(5) 1.09506(18) 0.0549(3) Uani d . 1 . . Cl
N3 0.4992(5) 0.42085(13) 0.8142(5) 0.0371(8) Uani d . 1 . . N
N4 0.9015(6) 0.4714(2) 1.1513(6) 0.0539(11) Uani d D 1 . . N
C6 0.4387(6) 0.46070(17) 0.7083(6) 0.0422(11) Uani d . 1 . . C
H6 0.3349 0.4580 0.6078 0.051 Uiso calc R 1 . . H
C7 0.5266(6) 0.50549(18) 0.7448(7) 0.0459(12) Uani d . 1 . . C
H7 0.4819 0.5329 0.6701 0.055 Uiso calc R 1 . . H
C8 0.6797(6) 0.50977(17) 0.8907(7) 0.0451(12) Uani d . 1 . . C
H8 0.7399 0.5401 0.9139 0.054 Uiso calc R 1 . . H
C9 0.7468(6) 0.46962(17) 1.0051(6) 0.0386(10) Uani d . 1 . . C
C10 0.6475(6) 0.42570(16) 0.9579(6) 0.0355(10) Uani d . 1 . . C
Cl3 -0.06074(14) 0.39819(4) 0.61996(16) 0.0446(3) Uani d . 1 . . Cl
O1 0.0491(5) 0.40646(16) 0.8040(5) 0.0762(12) Uani d . 1 . . O
O2 0.0520(5) 0.38878(16) 0.5066(5) 0.0721(11) Uani d . 1 . . O
O3 -0.1727(6) 0.35651(17) 0.6168(7) 0.0970(16) Uani d . 1 . . O
O4 -0.1670(6) 0.44024(16) 0.5542(6) 0.0949(15) Uani d . 1 . . O
H2N1 0.541(2) 0.1483(17) 0.942(8) 0.09(2) Uiso d D 1 . . H
H2N2 0.397(6) 0.1169(8) 0.860(7) 0.075(19) Uiso d D 1 . . H
H4N1 0.927(7) 0.5011(6) 1.180(6) 0.059(17) Uiso d D 1 . . H
H4N2 0.919(7) 0.4525(12) 1.243(4) 0.07(2) Uiso d D 1 . . H

loop_
_atom_site_aniso_label
_atom_site_aniso_U_11
_atom_site_aniso_U_22
_atom_site_aniso_U_33
_atom_site_aniso_U_12
_atom_site_aniso_U_13
_atom_site_aniso_U_23
Ag1 0.0470(2) 0.0346(2) 0.0599(3) -0.00668(18) 0.00528(17) -0.00435(19)
Cl1 0.0416(6) 0.0548(7) 0.0593(8) -0.0069(6) 0.0004(6) 0.0036(6)
N1 0.036(2) 0.0326(19) 0.043(2) 0.0002(16) 0.0101(17) 0.0002(17)
N2 0.058(3) 0.035(3) 0.068(3) 0.010(2) 0.016(2) 0.008(2)
C1 0.039(2) 0.045(3) 0.042(3) 0.004(2) 0.012(2) 0.005(2)
C2 0.043(3) 0.050(3) 0.045(3) -0.012(2) 0.006(2) -0.009(2)
C3 0.049(3) 0.031(2) 0.057(3) -0.008(2) 0.016(2) -0.007(2)
C4 0.041(3) 0.036(2) 0.047(3) 0.003(2) 0.019(2) 0.002(2)
C5 0.033(2) 0.042(2) 0.037(2) -0.0033(19) 0.011(2) -0.006(2)
Cl2 0.0541(7) 0.0463(7) 0.0550(8) 0.0012(6) 0.0029(6) 0.0035(6)
N3 0.0336(19) 0.037(2) 0.040(2) -0.0045(16) 0.0111(17) -0.0088(17)
N4 0.039(2) 0.060(3) 0.056(3) -0.011(2) 0.005(2) -0.010(3)
C6 0.039(2) 0.041(3) 0.045(3) 0.002(2) 0.009(2) -0.002(2)
C7 0.045(3) 0.043(3) 0.053(3) 0.001(2) 0.019(2) 0.000(2)
C8 0.048(3) 0.038(3) 0.056(3) -0.009(2) 0.026(3) -0.005(2)
C9 0.033(2) 0.046(3) 0.041(3) -0.009(2) 0.018(2) -0.014(2)
C10 0.037(2) 0.037(2) 0.036(2) 0.0007(19) 0.017(2) -0.0059(19)
Cl3 0.0367(6) 0.0431(6) 0.0457(7) 0.0032(5) 0.0003(5) -0.0034(5)
O1 0.081(3) 0.088(3) 0.043(2) -0.019(2) -0.0057(19) -0.004(2)
O2 0.054(2) 0.098(3) 0.064(2) 0.013(2) 0.0170(19) -0.018(2)
O3 0.071(3) 0.093(3) 0.116(4) -0.042(3) 0.012(3) -0.010(3)
O4 0.107(3) 0.087(3) 0.087(3) 0.054(3) 0.025(3) 0.023(3)

loop_
_atom_type_symbol
_atom_type_description
_atom_type_scat_dispersion_real
_atom_type_scat_dispersion_imag
_atom_type_scat_source
C C 0.0033 0.0016 'International Tables Vol C Tables 4.2.6.8 and 6.1.1.4'
H H 0.0000 0.0000 'International Tables Vol C Tables 4.2.6.8 and 6.1.1.4'
N N 0.0061 0.0033 'International Tables Vol C Tables 4.2.6.8 and 6.1.1.4'
O O 0.0106 0.0060 'International Tables Vol C Tables 4.2.6.8 and 6.1.1.4'
Cl Cl 0.1484 0.1585 'International Tables Vol C Tables 4.2.6.8 and 6.1.1.4'
Ag Ag -0.8971 1.1015 'International Tables Vol C Tables 4.2.6.8 and 6.1.1.4'

loop_
_geom_angle_atom_site_label_1
_geom_angle_atom_site_label_2
_geom_angle_atom_site_label_3
_geom_angle
_geom_angle_publ_flag
N1 Ag1 N3 171.43(13) yes
C5 N1 C1 117.8(4) ?
C5 N1 Ag1 122.2(3) ?
C1 N1 Ag1 120.0(3) ?
C4 N2 H2N1 124(4) ?
C4 N2 H2N2 116(3) ?
H2N1 N2 H2N2 109.7(17) ?
N1 C1 C2 120.8(4) ?
N1 C1 H1 119.6 ?
C2 C1 H1 119.6 ?
C3 C2 C1 120.0(4) ?
C3 C2 H2 120.0 ?
C1 C2 H2 120.0 ?
C2 C3 C4 120.3(4) ?
C2 C3 H3 119.8 ?
C4 C3 H3 119.8 ?
C5 C4 C3 115.6(4) ?
C5 C4 N2 122.2(4) ?
C3 C4 N2 122.1(4) ?
N1 C5 C4 125.4(4) ?
N1 C5 Cl1 116.2(3) ?
C4 C5 Cl1 118.4(3) ?
C10 N3 C6 118.3(4) ?
C10 N3 Ag1 120.2(3) ?
C6 N3 Ag1 121.1(3) ?
C9 N4 H4N1 109(3) ?
C9 N4 H4N2 122(4) ?
H4N1 N4 H4N2 113.2(18) ?
N3 C6 C7 121.3(4) ?
N3 C6 H6 119.3 ?
C7 C6 H6 119.3 ?
C8 C7 C6 119.8(5) ?
C8 C7 H7 120.1 ?
C6 C7 H7 120.1 ?
C7 C8 C9 120.9(4) ?
C7 C8 H8 119.5 ?
C9 C8 H8 119.5 ?
N4 C9 C8 123.6(4) ?
N4 C9 C10 121.3(5) ?
C8 C9 C10 115.2(4) ?
N3 C10 C9 124.5(4) ?
N3 C10 Cl2 116.2(3) ?
C9 C10 Cl2 119.3(3) ?
O4 Cl3 O3 109.9(3) ?
O4 Cl3 O1 109.8(3) ?
O3 Cl3 O1 108.9(3) ?
O4 Cl3 O2 109.4(3) ?
O3 Cl3 O2 109.7(3) ?
O1 Cl3 O2 109.1(2) ?

loop_
_geom_bond_atom_site_label_1
_geom_bond_atom_site_label_2
_geom_bond_site_symmetry_2
_geom_bond_distance
_geom_bond_publ_flag
Ag1 N1 . 2.197(4) yes
Ag1 N3 . 2.199(4) yes
Cl1 C5 . 1.737(4) ?
N1 C5 . 1.329(5) ?
N1 C1 . 1.342(5) ?
N2 C4 . 1.388(6) ?
N2 H2N1 . 0.849(10) ?
N2 H2N2 . 0.852(10) ?
C1 C2 . 1.379(6) ?
C1 H1 . 0.9300 ?
C2 C3 . 1.364(6) ?
C2 H2 . 0.9300 ?
C3 C4 . 1.382(6) ?
C3 H3 . 0.9300 ?
C4 C5 . 1.376(6) ?
Cl2 C10 . 1.727(5) ?
N3 C10 . 1.332(5) ?
N3 C6 . 1.337(5) ?
N4 C9 . 1.367(6) ?
N4 H4N1 . 0.837(10) ?
N4 H4N2 . 0.840(10) ?
C6 C7 . 1.372(6) ?
C6 H6 . 0.9300 ?
C7 C8 . 1.363(6) ?
C7 H7 . 0.9300 ?
C8 C9 . 1.385(6) ?
C8 H8 . 0.9300 ?
C9 C10 . 1.397(6) ?
Cl3 O4 . 1.401(4) ?
Cl3 O3 . 1.415(4) ?
Cl3 O1 . 1.417(4) ?
Cl3 O2 . 1.426(4) ?

loop_
_geom_hbond_atom_site_label_D
_geom_hbond_atom_site_label_H
_geom_hbond_atom_site_label_A
_geom_hbond_site_symmetry_A
_geom_hbond_distance_DH
_geom_hbond_distance_HA
_geom_hbond_distance_DA
_geom_hbond_angle_DHA
_geom_hbond_publ_flag
N2 H2N1 O3 4_666 0.849(10) 2.223(17) 3.061(6) 169(6) yes
C3 H3 O1 4_565 0.93 2.68 3.279(6) 121.9 yes
C7 H7 O4 3_566 0.93 2.62 3.352(6) 135.4 yes

loop_
_geom_torsion_atom_site_label_1
_geom_torsion_atom_site_label_2
_geom_torsion_atom_site_label_3
_geom_torsion_atom_site_label_4
_geom_torsion
N3 Ag1 N1 C5 -25.2(11)
N3 Ag1 N1 C1 156.1(8)
C5 N1 C1 C2 -1.8(6)
Ag1 N1 C1 C2 176.9(3)
N1 C1 C2 C3 4.0(7)
C1 C2 C3 C4 -2.7(7)
C2 C3 C4 C5 -0.5(7)
C2 C3 C4 N2 175.5(5)
C1 N1 C5 C4 -1.7(7)
Ag1 N1 C5 C4 179.6(4)
C1 N1 C5 Cl1 178.7(3)
Ag1 N1 C5 Cl1 0.0(5)
C3 C4 C5 N1 2.9(7)
N2 C4 C5 N1 -173.1(4)
C3 C4 C5 Cl1 -177.6(3)
N2 C4 C5 Cl1 6.4(6)
N1 Ag1 N3 C10 16.2(11)
N1 Ag1 N3 C6 -171.2(8)
C10 N3 C6 C7 0.4(7)
Ag1 N3 C6 C7 -172.3(3)
N3 C6 C7 C8 0.5(7)
C6 C7 C8 C9 -1.0(7)
C7 C8 C9 N4 178.7(4)
C7 C8 C9 C10 0.5(7)
C6 N3 C10 C9 -0.9(6)
Ag1 N3 C10 C9 171.9(3)
C6 N3 C10 Cl2 177.5(3)
Ag1 N3 C10 Cl2 -9.7(4)
N4 C9 C10 N3 -177.8(4)
C8 C9 C10 N3 0.5(6)
N4 C9 C10 Cl2 3.9(6)
C8 C9 C10 Cl2 -177.9(3)
